data_4134659
loop_
_publ_author_name
'Chen, Xu-Lang'
'Shen, Yun-Jia'
'Gao, Chao'
'Yang, Jian'
'Sun, Xin'
'Zhang, Xin'
'Yang, Yu-Dong'
'Wei, Gong-Ping'
'Xiang, Jun-Feng'
'Sessler, Jonathan L.'
'Gong, Han-Yuan'

_publ_section_title
;
 Regulating the Structures of Self-Assembled Mechanically Interlocked
 Moleculecular Constructs via Dianion Precursor Substituent Effects.
;
_journal_name_full 'Journal of the American Chemical Society'
_journal_paper_doi 10.1021/jacs.9b13473
_journal_year 2020
_chemical_formula_sum 'C54 H78 N14 O24'
_chemical_formula_weight 1307.30
_space_group_crystal_system triclinic
_space_group_IT_number 2
_space_group_name_Hall '-P 1'
_space_group_name_H-M_alt 'P -1'
_atom_sites_solution_hydrogens geom
_audit_creation_method SHELXL-2018/3
_cell_angle_alpha 93.516(3)
_cell_angle_beta 104.544(3)
_cell_angle_gamma 112.869(4)
_cell_formula_units_Z 1
_cell_length_a 10.1496(3)
_cell_length_b 12.4150(5)
_cell_length_c 13.5453(4)
_cell_measurement_reflns_used 4794
_cell_measurement_temperature 100.01(10)
_cell_measurement_theta_max 62.498
_cell_measurement_theta_min 3.927
_cell_volume 1497.89(11)
_computing_cell_refinement 'CrysAlisPro 1.171.39.46e (Rigaku OD, 2018)'
_computing_data_collection 'CrysAlisPro 1.171.39.46e (Rigaku OD, 2018)'
_computing_data_reduction 'CrysAlisPro 1.171.39.46e (Rigaku OD, 2018)'
_computing_structure_refinement 'SHELXL-2018/3 (Sheldrick, 2018)'
_computing_structure_solution 'SHELXT 2014/5 (Sheldrick, 2014)'
_diffrn_ambient_temperature 100.01(10)
_diffrn_detector_area_resol_mean 5.3127
_diffrn_measured_fraction_theta_full 1.000
_diffrn_measured_fraction_theta_max 1.000
_diffrn_measurement_device_type 'SuperNova, Dual, Cu at home/near, AtlasS2'
_diffrn_measurement_method '\w scans'
_diffrn_radiation_type CuK\a
_diffrn_radiation_wavelength 1.54184
_diffrn_reflns_av_R_equivalents 0.0205
_diffrn_reflns_av_unetI/netI 0.0283
_diffrn_reflns_Laue_measured_fraction_full 1.000
_diffrn_reflns_Laue_measured_fraction_max 1.000
_diffrn_reflns_limit_h_max 11
_diffrn_reflns_limit_h_min -7
_diffrn_reflns_limit_k_max 14
_diffrn_reflns_limit_k_min -14
_diffrn_reflns_limit_l_max 14
_diffrn_reflns_limit_l_min -15
_diffrn_reflns_number 9412
_diffrn_reflns_point_group_measured_fraction_full 1.000
_diffrn_reflns_point_group_measured_fraction_max 1.000
_diffrn_reflns_theta_full 62.498
_diffrn_reflns_theta_max 62.498
_diffrn_reflns_theta_min 3.927
_exptl_absorpt_coefficient_mu 0.976
_exptl_absorpt_correction_T_max 1.00000
_exptl_absorpt_correction_T_min 0.94656
_exptl_absorpt_correction_type multi-scan
_exptl_crystal_colour orange
_exptl_crystal_density_diffrn 1.449
_exptl_crystal_description block
_exptl_crystal_F_000 692
_exptl_crystal_size_max 0.350
_exptl_crystal_size_mid 0.250
_exptl_crystal_size_min 0.200
_refine_diff_density_max 0.786
_refine_diff_density_min -0.557
_refine_diff_density_rms 0.067
_refine_ls_extinction_method none
_refine_ls_goodness_of_fit_ref 1.008
_refine_ls_hydrogen_treatment constr
_refine_ls_matrix_type full
_refine_ls_number_parameters 436
_refine_ls_number_reflns 4794
_refine_ls_number_restraints 0
_refine_ls_restrained_S_all 1.008
_refine_ls_R_factor_all 0.0538
_refine_ls_R_factor_gt 0.0506
_refine_ls_shift/su_max 0.000
_refine_ls_shift/su_mean 0.000
_refine_ls_structure_factor_coef Fsqd
_refine_ls_weighting_details 'w=1/[\s^2^(Fo^2^)+(0.0845P)^2^+2.0000P] where P=(Fo^2^+2Fc^2^)/3'
_refine_ls_weighting_scheme calc
_refine_ls_wR_factor_gt 0.1435
_refine_ls_wR_factor_ref 0.1469
_reflns_Friedel_coverage 0.000
_reflns_number_gt 4420
_reflns_number_total 4794
_reflns_threshold_expression 'I > 2\s(I)'
_cod_data_source_file ja9b13473_si_005.cif
_cod_data_source_block b
_cod_original_cell_volume 1497.89(10)
_cod_database_code 4134659
_shelx_shelxl_version_number 2018/3
_shelx_space_group_comment
;
The symmetry employed for this shelxl refinement is uniquely defined
by the following loop, which should always be used as a source of
symmetry information in preference to the above space-group names.
They are only intended as comments.
;

loop_
_space_group_symop_operation_xyz
'x, y, z'
'-x, -y, -z'

loop_
_atom_site_label
_atom_site_type_symbol
_atom_site_fract_x
_atom_site_fract_y
_atom_site_fract_z
_atom_site_U_iso_or_equiv
_atom_site_adp_type
_atom_site_occupancy
_atom_site_site_symmetry_order
_atom_site_calc_flag
_atom_site_refinement_flags_posn
_atom_site_refinement_flags_adp
_atom_site_refinement_flags_occupancy
_atom_site_disorder_assembly
_atom_site_disorder_group
C1 C 0.2715(3) 0.1246(2) 0.06160(18) 0.0186(5) Uani 1 1 d . . . . .
H1A H 0.257239 0.042588 0.060983 0.022 Uiso 1 1 calc R U . . .
H1B H 0.279144 0.144094 -0.005599 0.022 Uiso 1 1 calc R U . . .
C2 C 0.4478(2) 0.1860(2) 0.24036(18) 0.0160(5) Uani 1 1 d . . . . .
H2A H 0.397893 0.118461 0.265269 0.019 Uiso 1 1 calc R U . . .
C3 C 0.5096(3) 0.3150(2) 0.13684(18) 0.0183(5) Uani 1 1 d . . . . .
H3A H 0.507948 0.348981 0.077487 0.022 Uiso 1 1 calc R U . . .
C4 C 0.6095(3) 0.3653(2) 0.23217(18) 0.0174(5) Uani 1 1 d . . . . .
H4A H 0.688534 0.440405 0.251083 0.021 Uiso 1 1 calc R U . . .
C5 C 0.6456(2) 0.2985(2) 0.40396(17) 0.0148(5) Uani 1 1 d . . . . .
C6 C 0.6135(2) 0.2033(2) 0.45628(19) 0.0173(5) Uani 1 1 d . . . . .
H6A H 0.545262 0.126986 0.422403 0.021 Uiso 1 1 calc R U . . .
C7 C 0.6879(3) 0.2273(2) 0.56146(18) 0.0183(5) Uani 1 1 d . . . . .
H7A H 0.668598 0.166643 0.600095 0.022 Uiso 1 1 calc R U . . .
C8 C 0.7908(3) 0.3414(2) 0.60902(19) 0.0184(5) Uani 1 1 d . . . . .
H8A H 0.841635 0.359524 0.679531 0.022 Uiso 1 1 calc R U . . .
C9 C 0.8148(2) 0.4273(2) 0.54710(18) 0.0155(5) Uani 1 1 d . . . . .
C10 C 1.0046(2) 0.5879(2) 0.68903(18) 0.0165(5) Uani 1 1 d . . . . .
H10A H 1.007060 0.541888 0.740536 0.020 Uiso 1 1 calc R U . . .
C11 C 0.9465(3) 0.6430(2) 0.53704(18) 0.0167(5) Uani 1 1 d . . . . .
H11A H 0.903005 0.640598 0.467284 0.020 Uiso 1 1 calc R U . . .
C12 C 1.0481(3) 0.7403(2) 0.60775(18) 0.0174(5) Uani 1 1 d . . . . .
H12A H 1.087170 0.817814 0.595657 0.021 Uiso 1 1 calc R U . . .
C13 C 1.1758(3) 0.7800(2) 0.80408(18) 0.0191(5) Uani 1 1 d . . . . .
H13A H 1.255398 0.850484 0.795672 0.023 Uiso 1 1 calc R U . . .
H13B H 1.220979 0.737249 0.848357 0.023 Uiso 1 1 calc R U . . .
C14 C 1.0763(2) 0.8147(2) 0.85272(17) 0.0173(5) Uani 1 1 d . . . . .
C15 C 0.9989(3) 0.7417(2) 0.91228(18) 0.0189(5) Uani 1 1 d . . . . .
H15A H 1.019634 0.677748 0.930604 0.023 Uiso 1 1 calc R U . . .
C16 C 0.8912(3) 0.7642(2) 0.94428(18) 0.0192(5) Uani 1 1 d . . . . .
H16A H 0.839910 0.715244 0.983975 0.023 Uiso 1 1 calc R U . . .
C17 C 0.8597(2) 0.8596(2) 0.91732(17) 0.0167(5) Uani 1 1 d . . . . .
C18 C 0.9429(3) 0.9365(2) 0.86285(17) 0.0175(5) Uani 1 1 d . . . . .
H18A H 0.926193 1.003052 0.847976 0.021 Uiso 1 1 calc R U . . .
C19 C 1.0505(3) 0.9141(2) 0.83082(17) 0.0174(5) Uani 1 1 d . . . . .
H19A H 1.105729 0.965745 0.794511 0.021 Uiso 1 1 calc R U . . .
C20 C 0.5288(2) 0.4239(2) 0.70118(17) 0.0157(5) Uani 1 1 d . . . . .
C21 C 0.5168(2) 0.4668(2) 0.59876(17) 0.0145(5) Uani 1 1 d . . . . .
C22 C 0.4095(2) 0.3891(2) 0.50988(17) 0.0146(5) Uani 1 1 d . . . . .
H22A H 0.347445 0.313734 0.517048 0.018 Uiso 1 1 calc R U . . .
C23 C 0.3901(2) 0.4180(2) 0.41108(17) 0.0146(5) Uani 1 1 d . . . . .
C24 C 0.1485(3) -0.0481(2) 0.35511(18) 0.0181(5) Uani 1 1 d . . . . .
C25 C 0.0751(3) -0.0224(2) 0.43189(18) 0.0168(5) Uani 1 1 d . . . . .
C26 C -0.0811(3) -0.0710(2) 0.40442(18) 0.0166(5) Uani 1 1 d . . . . .
H26A H -0.135962 -0.118594 0.339630 0.020 Uiso 1 1 calc R U . . .
C27 C -0.1582(3) -0.0509(2) 0.47011(18) 0.0162(5) Uani 1 1 d . . . . .
O1 O 0.41962(18) 0.33233(14) 0.70736(12) 0.0207(4) Uani 1 1 d . . . . .
O1W O 0.3871(2) 0.18116(18) 0.85231(15) 0.0334(5) Uani 1 1 d G . . . .
O2 O 0.64658(18) 0.48112(15) 0.77514(12) 0.0223(4) Uani 1 1 d . . . . .
O2W O 0.4228(2) 0.00346(16) 0.73330(14) 0.0274(4) Uani 1 1 d G . . . .
O3 O 0.28121(18) 0.02343(15) 0.36404(13) 0.0239(4) Uani 1 1 d . . . . .
O3W O 1.15054(19) 0.34915(15) 0.71248(14) 0.0247(4) Uani 1 1 d G . . . .
O4 O 0.07389(17) -0.13906(14) 0.28522(12) 0.0196(4) Uani 1 1 d . . . . .
O4W O 0.73096(19) 0.13710(16) 0.82967(13) 0.0253(4) Uani 1 1 d G . . . .
O5W O 1.1222(2) 0.47915(19) 0.87465(16) 0.0388(5) Uani 1 1 d G . . . .
O6W O 0.5849(2) 0.1173(2) 0.99157(15) 0.0392(5) Uani 1 1 d . . . . .
O7W O 0.8312(2) 0.37948(19) 0.88187(18) 0.0418(5) Uani 1 1 d G . . . .
O8W O 0.6140(2) 0.4817(2) 0.97396(15) 0.0387(5) Uani 1 1 d G . . . .
N1 N 0.4108(2) 0.20413(17) 0.14405(14) 0.0157(4) Uani 1 1 d . . . . .
N2 N 0.5703(2) 0.28242(17) 0.29598(15) 0.0147(4) Uani 1 1 d . . . . .
N3 N 0.7453(2) 0.40866(17) 0.44607(15) 0.0147(4) Uani 1 1 d . . . . .
N4 N 0.9199(2) 0.54756(17) 0.58940(15) 0.0151(4) Uani 1 1 d . . . . .
N5 N 1.0833(2) 0.70330(17) 0.70147(15) 0.0166(4) Uani 1 1 d . . . . .
N6 N 0.2829(2) 0.33343(18) 0.32662(16) 0.0230(5) Uani 1 1 d . . . . .
H6B H 0.229029 0.263799 0.335574 0.028 Uiso 1 1 calc R U . . .
H6C H 0.270383 0.350789 0.265439 0.028 Uiso 1 1 calc R U . . .
N7 N -0.3160(2) -0.09965(17) 0.43454(15) 0.0185(4) Uani 1 1 d . . . . .
H7B H -0.363054 -0.140954 0.373198 0.022 Uiso 1 1 calc R U . . .
H7C H -0.365194 -0.088068 0.474192 0.022 Uiso 1 1 calc R U . . .

loop_
_atom_site_aniso_label
_atom_site_aniso_U_11
_atom_site_aniso_U_22
_atom_site_aniso_U_33
_atom_site_aniso_U_23
_atom_site_aniso_U_13
_atom_site_aniso_U_12
C1 0.0166(11) 0.0203(12) 0.0142(12) -0.0017(9) 0.0021(9) 0.0051(10)
C2 0.0134(11) 0.0169(11) 0.0181(12) 0.0024(9) 0.0050(9) 0.0067(9)
C3 0.0186(12) 0.0190(12) 0.0187(12) 0.0065(9) 0.0070(10) 0.0080(10)
C4 0.0161(11) 0.0162(11) 0.0207(12) 0.0062(9) 0.0059(10) 0.0068(9)
C5 0.0110(10) 0.0196(12) 0.0157(11) 0.0024(9) 0.0053(9) 0.0077(9)
C6 0.0140(11) 0.0173(12) 0.0213(12) 0.0037(9) 0.0066(9) 0.0064(9)
C7 0.0167(11) 0.0212(12) 0.0211(12) 0.0084(10) 0.0081(10) 0.0100(10)
C8 0.0166(11) 0.0224(12) 0.0171(12) 0.0051(10) 0.0054(9) 0.0087(10)
C9 0.0123(11) 0.0183(12) 0.0178(12) 0.0020(9) 0.0059(9) 0.0077(9)
C10 0.0154(11) 0.0209(12) 0.0148(11) 0.0030(9) 0.0051(9) 0.0089(10)
C11 0.0158(11) 0.0201(12) 0.0162(11) 0.0047(9) 0.0059(9) 0.0087(10)
C12 0.0157(11) 0.0179(12) 0.0193(12) 0.0042(9) 0.0065(9) 0.0068(9)
C13 0.0139(11) 0.0216(12) 0.0165(12) -0.0024(9) 0.0002(9) 0.0055(10)
C14 0.0125(11) 0.0191(12) 0.0134(11) -0.0024(9) -0.0014(9) 0.0036(9)
C15 0.0199(12) 0.0197(12) 0.0152(12) 0.0021(9) 0.0013(9) 0.0090(10)
C16 0.0180(11) 0.0206(12) 0.0154(12) 0.0037(9) 0.0041(9) 0.0048(10)
C17 0.0149(11) 0.0185(12) 0.0105(11) -0.0027(9) -0.0008(9) 0.0041(9)
C18 0.0172(11) 0.0165(11) 0.0143(11) 0.0005(9) 0.0000(9) 0.0056(9)
C19 0.0157(11) 0.0190(12) 0.0140(11) 0.0017(9) 0.0037(9) 0.0043(9)
C20 0.0173(11) 0.0162(11) 0.0153(12) 0.0020(9) 0.0051(10) 0.0087(10)
C21 0.0126(11) 0.0188(12) 0.0145(11) 0.0035(9) 0.0046(9) 0.0086(9)
C22 0.0133(11) 0.0159(11) 0.0163(12) 0.0050(9) 0.0056(9) 0.0067(9)
C23 0.0128(11) 0.0180(11) 0.0144(11) 0.0017(9) 0.0039(9) 0.0082(9)
C24 0.0164(12) 0.0195(12) 0.0189(12) 0.0076(10) 0.0052(10) 0.0074(10)
C25 0.0165(11) 0.0145(11) 0.0192(12) 0.0072(9) 0.0060(9) 0.0052(9)
C26 0.0161(11) 0.0146(11) 0.0165(12) 0.0040(9) 0.0028(9) 0.0046(9)
C27 0.0153(11) 0.0147(11) 0.0184(12) 0.0071(9) 0.0044(9) 0.0060(9)
O1 0.0214(9) 0.0208(9) 0.0178(8) 0.0068(7) 0.0069(7) 0.0054(7)
O1W 0.0374(11) 0.0405(11) 0.0341(11) 0.0174(9) 0.0189(9) 0.0216(9)
O2 0.0217(9) 0.0232(9) 0.0152(8) 0.0044(7) 0.0003(7) 0.0056(7)
O2W 0.0256(9) 0.0263(9) 0.0319(10) 0.0081(8) 0.0087(8) 0.0119(8)
O3 0.0167(9) 0.0266(9) 0.0220(9) 0.0028(7) 0.0088(7) 0.0008(7)
O3W 0.0230(9) 0.0224(9) 0.0274(10) 0.0061(7) 0.0073(7) 0.0080(7)
O4 0.0173(8) 0.0190(8) 0.0193(9) 0.0008(7) 0.0064(7) 0.0041(7)
O4W 0.0239(9) 0.0298(10) 0.0224(9) 0.0033(7) 0.0090(7) 0.0105(8)
O5W 0.0421(12) 0.0427(12) 0.0321(11) 0.0152(9) 0.0115(9) 0.0170(10)
O6W 0.0362(11) 0.0530(13) 0.0277(11) 0.0058(9) 0.0080(9) 0.0192(10)
O7W 0.0339(11) 0.0364(11) 0.0498(13) 0.0001(10) -0.0015(10) 0.0190(9)
O8W 0.0430(12) 0.0554(13) 0.0274(10) 0.0158(9) 0.0154(9) 0.0263(11)
N1 0.0141(9) 0.0181(10) 0.0150(10) 0.0017(8) 0.0044(8) 0.0072(8)
N2 0.0126(9) 0.0168(10) 0.0154(10) 0.0032(8) 0.0047(8) 0.0066(8)
N3 0.0117(9) 0.0180(10) 0.0157(10) 0.0024(8) 0.0042(8) 0.0075(8)
N4 0.0132(9) 0.0163(10) 0.0159(10) 0.0025(8) 0.0049(8) 0.0061(8)
N5 0.0139(9) 0.0207(10) 0.0153(10) 0.0002(8) 0.0040(8) 0.0080(8)
N6 0.0239(11) 0.0184(10) 0.0140(10) 0.0023(8) -0.0003(8) -0.0004(9)
N7 0.0122(9) 0.0227(11) 0.0175(10) 0.0018(8) 0.0029(8) 0.0052(8)

loop_
_atom_type_symbol
_atom_type_description
_atom_type_scat_dispersion_real
_atom_type_scat_dispersion_imag
_atom_type_scat_source
C C 0.0181 0.0091 'International Tables Vol C Tables 4.2.6.8 and 6.1.1.4'
H H 0.0000 0.0000 'International Tables Vol C Tables 4.2.6.8 and 6.1.1.4'
N N 0.0311 0.0180 'International Tables Vol C Tables 4.2.6.8 and 6.1.1.4'
O O 0.0492 0.0322 'International Tables Vol C Tables 4.2.6.8 and 6.1.1.4'

loop_
_geom_angle_atom_site_label_1
_geom_angle_atom_site_label_2
_geom_angle_atom_site_label_3
_geom_angle
_geom_angle_site_symmetry_1
_geom_angle_site_symmetry_3
_geom_angle_publ_flag
N1 C1 C17 108.85(18) . 2_666 ?
N1 C1 H1A 109.9 . . ?
C17 C1 H1A 109.9 2_666 . ?
N1 C1 H1B 109.9 . . ?
C17 C1 H1B 109.9 2_666 . ?
H1A C1 H1B 108.3 . . ?
N1 C2 N2 108.1(2) . . ?
N1 C2 H2A 126.0 . . ?
N2 C2 H2A 126.0 . . ?
C4 C3 N1 107.4(2) . . ?
C4 C3 H3A 126.3 . . ?
N1 C3 H3A 126.3 . . ?
C3 C4 N2 106.4(2) . . ?
C3 C4 H4A 126.8 . . ?
N2 C4 H4A 126.8 . . ?
N3 C5 C6 125.0(2) . . ?
N3 C5 N2 114.44(19) . . ?
C6 C5 N2 120.5(2) . . ?
C7 C6 C5 116.8(2) . . ?
C7 C6 H6A 121.6 . . ?
C5 C6 H6A 121.6 . . ?
C8 C7 C6 120.1(2) . . ?
C8 C7 H7A 120.0 . . ?
C6 C7 H7A 120.0 . . ?
C9 C8 C7 117.0(2) . . ?
C9 C8 H8A 121.5 . . ?
C7 C8 H8A 121.5 . . ?
N3 C9 C8 125.0(2) . . ?
N3 C9 N4 114.0(2) . . ?
C8 C9 N4 121.0(2) . . ?
N5 C10 N4 108.7(2) . . ?
N5 C10 H10A 125.7 . . ?
N4 C10 H10A 125.7 . . ?
C12 C11 N4 106.4(2) . . ?
C12 C11 H11A 126.8 . . ?
N4 C11 H11A 126.8 . . ?
C11 C12 N5 107.5(2) . . ?
C11 C12 H12A 126.3 . . ?
N5 C12 H12A 126.3 . . ?
N5 C13 C14 108.62(18) . . ?
N5 C13 H13A 110.0 . . ?
C14 C13 H13A 110.0 . . ?
N5 C13 H13B 110.0 . . ?
C14 C13 H13B 110.0 . . ?
H13A C13 H13B 108.3 . . ?
C19 C14 C15 119.3(2) . . ?
C19 C14 C13 120.2(2) . . ?
C15 C14 C13 120.3(2) . . ?
C16 C15 C14 120.2(2) . . ?
C16 C15 H15A 119.9 . . ?
C14 C15 H15A 119.9 . . ?
C15 C16 C17 120.3(2) . . ?
C15 C16 H16A 119.9 . . ?
C17 C16 H16A 119.9 . . ?
C16 C17 C18 119.5(2) . . ?
C16 C17 C1 120.9(2) . 2_666 ?
C18 C17 C1 119.5(2) . 2_666 ?
C19 C18 C17 120.2(2) . . ?
C19 C18 H18A 119.9 . . ?
C17 C18 H18A 119.9 . . ?
C18 C19 C14 120.3(2) . . ?
C18 C19 H19A 119.9 . . ?
C14 C19 H19A 119.9 . . ?
O2 C20 O1 124.1(2) . . ?
O2 C20 C21 118.1(2) . . ?
O1 C20 C21 117.9(2) . . ?
C22 C21 C23 118.6(2) . 2_666 ?
C22 C21 C20 118.6(2) . . ?
C23 C21 C20 122.8(2) 2_666 . ?
C23 C22 C21 123.7(2) . . ?
C23 C22 H22A 118.1 . . ?
C21 C22 H22A 118.1 . . ?
N6 C23 C22 119.6(2) . . ?
N6 C23 C21 122.7(2) . 2_666 ?
C22 C23 C21 117.7(2) . 2_666 ?
O4 C24 O3 123.7(2) . . ?
O4 C24 C25 118.3(2) . . ?
O3 C24 C25 118.0(2) . . ?
C26 C25 C27 118.6(2) . 2_556 ?
C26 C25 C24 118.8(2) . . ?
C27 C25 C24 122.6(2) 2_556 . ?
C27 C26 C25 122.7(2) . . ?
C27 C26 H26A 118.7 . . ?
C25 C26 H26A 118.7 . . ?
C26 C27 N7 118.9(2) . . ?
C26 C27 C25 118.8(2) . 2_556 ?
N7 C27 C25 122.3(2) . 2_556 ?
C2 N1 C3 109.33(19) . . ?
C2 N1 C1 124.53(19) . . ?
C3 N1 C1 125.55(19) . . ?
C2 N2 C4 108.83(19) . . ?
C2 N2 C5 125.65(19) . . ?
C4 N2 C5 125.49(19) . . ?
C5 N3 C9 116.0(2) . . ?
C10 N4 C11 108.55(19) . . ?
C10 N4 C9 125.04(19) . . ?
C11 N4 C9 126.33(19) . . ?
C10 N5 C12 108.94(19) . . ?
C10 N5 C13 123.5(2) . . ?
C12 N5 C13 127.0(2) . . ?
C23 N6 H6B 120.0 . . ?
C23 N6 H6C 120.0 . . ?
H6B N6 H6C 120.0 . . ?
C27 N7 H7B 120.0 . . ?
C27 N7 H7C 120.0 . . ?
H7B N7 H7C 120.0 . . ?

loop_
_geom_bond_atom_site_label_1
_geom_bond_atom_site_label_2
_geom_bond_distance
_geom_bond_site_symmetry_2
_geom_bond_publ_flag
C1 N1 1.486(3) . ?
C1 C17 1.510(3) 2_666 ?
C1 H1A 0.9700 . ?
C1 H1B 0.9700 . ?
C2 N1 1.322(3) . ?
C2 N2 1.344(3) . ?
C2 H2A 0.9300 . ?
C3 C4 1.355(3) . ?
C3 N1 1.379(3) . ?
C3 H3A 0.9300 . ?
C4 N2 1.388(3) . ?
C4 H4A 0.9300 . ?
C5 N3 1.326(3) . ?
C5 C6 1.387(3) . ?
C5 N2 1.431(3) . ?
C6 C7 1.386(3) . ?
C6 H6A 0.9300 . ?
C7 C8 1.383(3) . ?
C7 H7A 0.9300 . ?
C8 C9 1.382(3) . ?
C8 H8A 0.9300 . ?
C9 N3 1.332(3) . ?
C9 N4 1.431(3) . ?
C10 N5 1.316(3) . ?
C10 N4 1.345(3) . ?
C10 H10A 0.9300 . ?
C11 C12 1.354(3) . ?
C11 N4 1.390(3) . ?
C11 H11A 0.9300 . ?
C12 N5 1.386(3) . ?
C12 H12A 0.9300 . ?
C13 N5 1.486(3) . ?
C13 C14 1.509(3) . ?
C13 H13A 0.9700 . ?
C13 H13B 0.9700 . ?
C14 C19 1.392(3) . ?
C14 C15 1.394(3) . ?
C15 C16 1.386(3) . ?
C15 H15A 0.9300 . ?
C16 C17 1.388(3) . ?
C16 H16A 0.9300 . ?
C17 C18 1.394(3) . ?
C18 C19 1.384(3) . ?
C18 H18A 0.9300 . ?
C19 H19A 0.9300 . ?
C20 O2 1.260(3) . ?
C20 O1 1.267(3) . ?
C20 C21 1.510(3) . ?
C21 C22 1.396(3) . ?
C21 C23 1.411(3) 2_666 ?
C22 C23 1.393(3) . ?
C22 H22A 0.9300 . ?
C23 N6 1.391(3) . ?
C24 O4 1.261(3) . ?
C24 O3 1.262(3) . ?
C24 C25 1.507(3) . ?
C25 C26 1.397(3) . ?
C25 C27 1.412(3) 2_556 ?
C26 C27 1.392(3) . ?
C26 H26A 0.9300 . ?
C27 N7 1.410(3) . ?
N6 H6B 0.8600 . ?
N6 H6C 0.8600 . ?
N7 H7B 0.8600 . ?
N7 H7C 0.8600 . ?

loop_
_geom_torsion_atom_site_label_1
_geom_torsion_atom_site_label_2
_geom_torsion_atom_site_label_3
_geom_torsion_atom_site_label_4
_geom_torsion
_geom_torsion_site_symmetry_1
_geom_torsion_site_symmetry_2
_geom_torsion_site_symmetry_3
_geom_torsion_site_symmetry_4
_geom_torsion_publ_flag
N1 C3 C4 N2 0.8(2) . . . . ?
N3 C5 C6 C7 2.6(3) . . . . ?
N2 C5 C6 C7 -177.97(19) . . . . ?
C5 C6 C7 C8 -1.2(3) . . . . ?
C6 C7 C8 C9 -0.3(3) . . . . ?
C7 C8 C9 N3 0.9(3) . . . . ?
C7 C8 C9 N4 -179.6(2) . . . . ?
N4 C11 C12 N5 0.6(2) . . . . ?
N5 C13 C14 C19 -86.8(3) . . . . ?
N5 C13 C14 C15 87.4(3) . . . . ?
C19 C14 C15 C16 3.7(3) . . . . ?
C13 C14 C15 C16 -170.6(2) . . . . ?
C14 C15 C16 C17 0.0(3) . . . . ?
C15 C16 C17 C18 -3.6(3) . . . . ?
C15 C16 C17 C1 171.3(2) . . . 2_666 ?
C16 C17 C18 C19 3.6(3) . . . . ?
C1 C17 C18 C19 -171.4(2) 2_666 . . . ?
C17 C18 C19 C14 0.0(3) . . . . ?
C15 C14 C19 C18 -3.6(3) . . . . ?
C13 C14 C19 C18 170.6(2) . . . . ?
O2 C20 C21 C22 162.7(2) . . . . ?
O1 C20 C21 C22 -17.3(3) . . . . ?
O2 C20 C21 C23 -17.0(3) . . . 2_666 ?
O1 C20 C21 C23 163.0(2) . . . 2_666 ?
C23 C21 C22 C23 1.0(4) 2_666 . . . ?
C20 C21 C22 C23 -178.7(2) . . . . ?
C21 C22 C23 N6 178.2(2) . . . . ?
C21 C22 C23 C21 -1.0(4) . . . 2_666 ?
O4 C24 C25 C26 -22.3(3) . . . . ?
O3 C24 C25 C26 157.1(2) . . . . ?
O4 C24 C25 C27 159.0(2) . . . 2_556 ?
O3 C24 C25 C27 -21.6(3) . . . 2_556 ?
C27 C25 C26 C27 -0.6(4) 2_556 . . . ?
C24 C25 C26 C27 -179.4(2) . . . . ?
C25 C26 C27 N7 177.6(2) . . . . ?
C25 C26 C27 C25 0.7(4) . . . 2_556 ?
N2 C2 N1 C3 -0.8(2) . . . . ?
N2 C2 N1 C1 -172.45(19) . . . . ?
C4 C3 N1 C2 0.0(3) . . . . ?
C4 C3 N1 C1 171.5(2) . . . . ?
C17 C1 N1 C2 73.3(3) 2_666 . . . ?
C17 C1 N1 C3 -96.9(3) 2_666 . . . ?
N1 C2 N2 C4 1.4(2) . . . . ?
N1 C2 N2 C5 179.72(19) . . . . ?
C3 C4 N2 C2 -1.3(3) . . . . ?
C3 C4 N2 C5 -179.7(2) . . . . ?
N3 C5 N2 C2 -167.6(2) . . . . ?
C6 C5 N2 C2 12.9(3) . . . . ?
N3 C5 N2 C4 10.5(3) . . . . ?
C6 C5 N2 C4 -169.0(2) . . . . ?
C6 C5 N3 C9 -2.1(3) . . . . ?
N2 C5 N3 C9 178.43(18) . . . . ?
C8 C9 N3 C5 0.3(3) . . . . ?
N4 C9 N3 C5 -179.30(18) . . . . ?
N5 C10 N4 C11 -0.4(2) . . . . ?
N5 C10 N4 C9 -177.35(19) . . . . ?
C12 C11 N4 C10 -0.1(2) . . . . ?
C12 C11 N4 C9 176.8(2) . . . . ?
N3 C9 N4 C10 -179.37(19) . . . . ?
C8 C9 N4 C10 1.0(3) . . . . ?
N3 C9 N4 C11 4.3(3) . . . . ?
C8 C9 N4 C11 -175.3(2) . . . . ?
N4 C10 N5 C12 0.8(2) . . . . ?
N4 C10 N5 C13 172.57(18) . . . . ?
C11 C12 N5 C10 -0.8(2) . . . . ?
C11 C12 N5 C13 -172.3(2) . . . . ?
C14 C13 N5 C10 -84.5(3) . . . . ?
C14 C13 N5 C12 85.8(3) . . . . ?
